data_4507064
loop_
_publ_author_name
'Natarajan, Palani'
'Bajpai, Alankriti'
'Venugopalan, Paloth'
'Moorthy, Jarugu Narasimha'

_publ_section_title
;
 Pseudopolymorphism of a Highly Adaptable Tetraarylpyrene Host that
 Exhibits Abundant Solid-State Guest Inclusion
;
_journal_issue 12
_journal_name_full 'Crystal Growth &amp; Design'
_journal_page_first 6134
_journal_paper_doi 10.1021/cg3012684
_journal_volume 12
_journal_year 2012
_chemical_formula_moiety 'C58 H55 N O6, 2(C26 H25 O2)'
_chemical_formula_sum 'C110 H105 N O10'
_chemical_formula_weight 1600.95
_chemical_name_common tetra(2,6-dimethyl-4-methoxyphenyl)pyrene-nitrobenzene1
_chemical_name_systematic
;
 tetra(2,6-dimethyl-4-methoxyphenyl)pyrene
;
_space_group_IT_number 15
_symmetry_cell_setting monoclinic
_symmetry_Int_Tables_number 15
_symmetry_space_group_name_Hall '-C 2yc'
_symmetry_space_group_name_H-M 'C 1 2/c 1'
_atom_sites_solution_hydrogens geom
_atom_sites_solution_primary direct
_atom_sites_solution_secondary difmap
_audit_creation_method SHELXL-97
_cell_angle_alpha 90.00
_cell_angle_beta 97.797(5)
_cell_angle_gamma 90.00
_cell_formula_units_Z 4
_cell_length_a 40.570(6)
_cell_length_b 15.752(2)
_cell_length_c 13.5431(17)
_cell_measurement_reflns_used 1584
_cell_measurement_temperature 100(2)
_cell_measurement_theta_max 20.62
_cell_measurement_theta_min 2.59
_cell_volume 8575(2)
_computing_cell_refinement 'Bruker SAINT'
_computing_data_collection 'Bruker APEX'
_computing_data_reduction 'Bruker SAINT'
_computing_molecular_graphics 'SHELXL 5.1, XP (Sheldrick, 1994)'
_computing_publication_material SHELXS-97
_computing_structure_refinement 'SHELXL-97 (Sheldrick, 2008)'
_computing_structure_solution 'SHELXS-97 (Sheldrick, 2008)'
_diffrn_ambient_temperature 100(2)
_diffrn_measured_fraction_theta_full 0.990
_diffrn_measured_fraction_theta_max 0.990
_diffrn_measurement_device_type 'Bruker SMART APEX'
_diffrn_measurement_method 'phi and omega scans'
_diffrn_radiation_monochromator graphite
_diffrn_radiation_source 'fine-focus sealed tube'
_diffrn_radiation_type MoK\a
_diffrn_radiation_wavelength 0.71073
_diffrn_reflns_av_R_equivalents 0.0820
_diffrn_reflns_av_sigmaI/netI 0.0952
_diffrn_reflns_limit_h_max 48
_diffrn_reflns_limit_h_min -31
_diffrn_reflns_limit_k_max 18
_diffrn_reflns_limit_k_min -18
_diffrn_reflns_limit_l_max 16
_diffrn_reflns_limit_l_min -16
_diffrn_reflns_number 21768
_diffrn_reflns_theta_full 25.00
_diffrn_reflns_theta_max 25.00
_diffrn_reflns_theta_min 2.01
_exptl_absorpt_coefficient_mu 0.078
_exptl_absorpt_correction_T_max 0.991
_exptl_absorpt_correction_T_min 0.988
_exptl_absorpt_correction_type multi-scan
_exptl_absorpt_process_details 'SADABS (Bruker, 2009)'
_exptl_crystal_colour 'pale yellow'
_exptl_crystal_density_diffrn 1.240
_exptl_crystal_density_method 'not measured'
_exptl_crystal_description flakes
_exptl_crystal_F_000 3408
_exptl_crystal_size_max 0.2
_exptl_crystal_size_mid 0.1
_exptl_crystal_size_min 0.1
_refine_diff_density_max 0.357
_refine_diff_density_min -0.286
_refine_diff_density_rms 0.054
_refine_ls_extinction_method none
_refine_ls_goodness_of_fit_ref 1.050
_refine_ls_hydrogen_treatment mixed
_refine_ls_matrix_type full
_refine_ls_number_parameters 684
_refine_ls_number_reflns 7475
_refine_ls_number_restraints 18
_refine_ls_restrained_S_all 1.060
_refine_ls_R_factor_all 0.1367
_refine_ls_R_factor_gt 0.0681
_refine_ls_shift/su_max 0.027
_refine_ls_shift/su_mean 0.009
_refine_ls_structure_factor_coef Fsqd
_refine_ls_weighting_details 'calc w=1/[\s^2^(Fo^2^)+(0.0532P)^2^+0.0000P] where P=(Fo^2^+2Fc^2^)/3'
_refine_ls_weighting_scheme calc
_refine_ls_wR_factor_gt 0.1369
_refine_ls_wR_factor_ref 0.1586
_reflns_number_gt 3956
_reflns_number_total 7475
_reflns_threshold_expression >2sigma(I)
_cod_data_source_file cg3012684_si_001.cif
_cod_data_source_block TPNB1
_cod_depositor_comments
;
The following automatic conversions were performed:

'_symmetry_cell_setting' value 'Monoclinic' changed to 'monoclinic'
according to /home/saulius/struct/CIF-dictionaries/cif_core.dic
dictionary named 'cif_core.dic' version 2.4.2 from
2011-04-26.

'_exptl_absorpt_correction_type' value 'MULTI-SCAN'
changed to 'multi-scan' according to
/home/saulius/struct/CIF-dictionaries/cif_core.dic dictionary named
'cif_core.dic' version 2.4.2 from 2011-04-26.

Automatic conversion script
Id: cif_fix_values 1891 2012-01-12 08:04:46Z andrius 
;
_cod_original_sg_symbol_H-M 'C 2/c'
_cod_database_code 4507064

loop_
_symmetry_equiv_pos_as_xyz
'x, y, z'
'-x, y, -z+1/2'
'x+1/2, y+1/2, z'
'-x+1/2, y+1/2, -z+1/2'
'-x, -y, -z'
'x, -y, z-1/2'
'-x+1/2, -y+1/2, -z'
'x+1/2, -y+1/2, z-1/2'

loop_
_atom_site_label
_atom_site_type_symbol
_atom_site_fract_x
_atom_site_fract_y
_atom_site_fract_z
_atom_site_U_iso_or_equiv
_atom_site_adp_type
_atom_site_occupancy
_atom_site_symmetry_multiplicity
_atom_site_calc_flag
_atom_site_refinement_flags
_atom_site_disorder_assembly
_atom_site_disorder_group
O1 O 0.16464(5) 0.32797(13) 0.22840(15) 0.0422(6) Uani 1 1 d . . .
O2 O 0.36204(5) 0.37815(13) -0.22059(15) 0.0448(6) Uani 1 1 d . . .
C1 C 0.19977(7) 0.65882(18) 0.1169(2) 0.0275(7) Uani 1 1 d . . .
C2 C 0.18406(7) 0.73243(18) 0.1413(2) 0.0293(7) Uani 1 1 d . . .
H2A H 0.1668 0.7278 0.1796 0.035 Uiso 1 1 calc R . .
C3 C 0.30720(7) 0.68698(18) -0.1115(2) 0.0287(7) Uani 1 1 d . . .
C4 C 0.28051(7) 0.67942(17) -0.05337(19) 0.0253(7) Uani 1 1 d . . .
C5 C 0.26367(7) 0.75364(18) -0.02841(19) 0.0256(7) Uani 1 1 d . . .
C6 C 0.22656(7) 0.66543(17) 0.06059(19) 0.0263(7) Uani 1 1 d . . .
C7 C 0.24443(7) 0.59213(18) 0.0339(2) 0.0292(7) Uani 1 1 d . . .
H7A H 0.2383 0.5386 0.0538 0.035 Uiso 1 1 calc R . .
C8 C 0.27005(7) 0.59936(18) -0.01971(19) 0.0282(7) Uani 1 1 d . . .
H8A H 0.2812 0.5506 -0.0351 0.034 Uiso 1 1 calc R . .
C9 C 0.18944(7) 0.57354(17) 0.1505(2) 0.0267(7) Uani 1 1 d . . .
C10 C 0.16448(7) 0.52667(19) 0.0927(2) 0.0318(7) Uani 1 1 d . . .
C11 C 0.15707(7) 0.44582(19) 0.1221(2) 0.0318(7) Uani 1 1 d . . .
H11A H 0.1406 0.4148 0.0834 0.038 Uiso 1 1 calc R . .
C12 C 0.17367(8) 0.40993(19) 0.2080(2) 0.0333(7) Uani 1 1 d . . .
C13 C 0.19764(7) 0.45641(18) 0.2675(2) 0.0315(7) Uani 1 1 d . . .
H13A H 0.2082 0.4332 0.3266 0.038 Uiso 1 1 calc R . .
C14 C 0.20595(7) 0.53797(18) 0.2390(2) 0.0297(7) Uani 1 1 d . . .
C15 C 0.23275(8) 0.58649(19) 0.3037(2) 0.0384(8) Uani 1 1 d . . .
H15A H 0.2393 0.5556 0.3644 0.058 Uiso 1 1 calc R . .
H15B H 0.2244 0.6412 0.3192 0.058 Uiso 1 1 calc R . .
H15C H 0.2517 0.5935 0.2689 0.058 Uiso 1 1 calc R . .
C16 C 0.14595(8) 0.5636(2) -0.0019(2) 0.0429(9) Uani 1 1 d . . .
H16A H 0.1605 0.5663 -0.0520 0.064 Uiso 1 1 calc R . .
H16B H 0.1384 0.6197 0.0112 0.064 Uiso 1 1 calc R . .
H16C H 0.1272 0.5282 -0.0249 0.064 Uiso 1 1 calc R . .
C17 C 0.18456(9) 0.2849(2) 0.3085(2) 0.0461(9) Uani 1 1 d . . .
H17A H 0.2074 0.2857 0.2974 0.069 Uiso 1 1 calc R . .
H17B H 0.1772 0.2272 0.3116 0.069 Uiso 1 1 calc R . .
H17C H 0.1824 0.3130 0.3703 0.069 Uiso 1 1 calc R . .
C18 C 0.32378(7) 0.60877(17) -0.14153(19) 0.0264(7) Uani 1 1 d . . .
C19 C 0.31036(7) 0.56587(18) -0.2284(2) 0.0294(7) Uani 1 1 d . . .
C20 C 0.32409(7) 0.48859(19) -0.2511(2) 0.0325(8) Uani 1 1 d . . .
H20A H 0.3152 0.4595 -0.3083 0.039 Uiso 1 1 calc R . .
C21 C 0.35088(8) 0.45426(19) -0.1893(2) 0.0333(8) Uani 1 1 d . . .
C22 C 0.36461(7) 0.49768(19) -0.1055(2) 0.0318(7) Uani 1 1 d . . .
H22A H 0.3829 0.4751 -0.0652 0.038 Uiso 1 1 calc R . .
C23 C 0.35139(7) 0.57527(19) -0.0801(2) 0.0301(7) Uani 1 1 d . . .
C24 C 0.36575(7) 0.6206(2) 0.0143(2) 0.0412(8) Uani 1 1 d . . .
H24A H 0.3678 0.6800 0.0009 0.062 Uiso 1 1 calc R . .
H24B H 0.3873 0.5976 0.0379 0.062 Uiso 1 1 calc R . .
H24C H 0.3513 0.6128 0.0642 0.062 Uiso 1 1 calc R . .
C25 C 0.28147(7) 0.6022(2) -0.2962(2) 0.0402(8) Uani 1 1 d . . .
H25A H 0.2776 0.5689 -0.3560 0.060 Uiso 1 1 calc R . .
H25B H 0.2864 0.6597 -0.3128 0.060 Uiso 1 1 calc R . .
H25C H 0.2620 0.6014 -0.2631 0.060 Uiso 1 1 calc R . .
C26 C 0.38871(8) 0.3377(2) -0.1585(2) 0.0514(10) Uani 1 1 d . . .
H26A H 0.4081 0.3731 -0.1531 0.077 Uiso 1 1 calc R . .
H26B H 0.3935 0.2840 -0.1871 0.077 Uiso 1 1 calc R . .
H26C H 0.3825 0.3287 -0.0934 0.077 Uiso 1 1 calc R . .
C27 C 0.07617(9) 0.2401(2) 0.7508(2) 0.0553(11) Uani 1 1 d GD A 1
C28 C 0.07707(14) 0.2573(4) 0.6434(2) 0.0257(14) Uani 0.511(2) 1 d PGD A 1
H28A H 0.0973 0.2658 0.6196 0.031 Uiso 0.511(2) 1 calc PR A 1
C29 C 0.04767(15) 0.2606(4) 0.5796(4) 0.0280(14) Uani 0.511(2) 1 d PD A 1
C30 C 0.0176(2) 0.2496(5) 0.6182(6) 0.029(2) Uani 0.511(2) 1 d PD . 1
C31 C 0.0150(6) 0.2339(16) 0.7188(16) 0.024(4) Uani 0.511(2) 1 d PDU . 1
C32 C 0.04647(9) 0.23558(19) 0.7929(2) 0.0366(8) Uani 1 1 d D A 1
C33 C 0.04574(9) 0.2360(2) 0.8979(2) 0.0482(10) Uani 1 1 d D A 1
H33A H 0.0656 0.2400 0.9406 0.058 Uiso 1 1 calc R A 1
C34 C 0.01739(10) 0.2307(3) 0.9360(3) 0.0914(18) Uani 1 1 d D . 1
H34A H 0.0188 0.2140 1.0023 0.110 Uiso 1 1 calc R . 1
C35 C 0.10906(8) 0.2490(3) 0.8145(2) 0.0457(10) Uani 1 1 d . A 1
C36 C 0.12380(9) 0.3296(3) 0.8269(2) 0.0477(10) Uani 1 1 d . A 1
C37 C 0.15409(8) 0.3387(2) 0.8869(2) 0.0463(9) Uani 1 1 d . A 1
H37A H 0.1641 0.3920 0.8939 0.056 Uiso 1 1 calc R A 1
C38 C 0.16963(8) 0.2703(2) 0.9362(2) 0.0427(9) Uani 1 1 d . A 1
C39 C 0.15550(8) 0.1904(2) 0.9239(2) 0.0466(10) Uani 1 1 d . A 1
H39A H 0.1662 0.1439 0.9564 0.056 Uiso 1 1 calc R A 1
C40 C 0.12505(8) 0.1794(2) 0.8623(2) 0.0470(10) Uani 1 1 d . A 1
C41 C 0.11018(9) 0.0918(2) 0.8490(2) 0.0609(11) Uani 1 1 d . A 1
H41A H 0.0910 0.0882 0.8833 0.091 Uiso 1 1 calc R A 1
H41B H 0.1263 0.0505 0.8759 0.091 Uiso 1 1 calc R A 1
H41C H 0.1037 0.0809 0.7793 0.091 Uiso 1 1 calc R A 1
C42 C 0.10740(8) 0.4079(3) 0.7757(2) 0.0614(11) Uani 1 1 d . A 1
H42A H 0.0858 0.4158 0.7961 0.092 Uiso 1 1 calc R A 1
H42B H 0.1051 0.4004 0.7048 0.092 Uiso 1 1 calc R A 1
H42C H 0.1209 0.4569 0.7941 0.092 Uiso 1 1 calc R A 1
C43 C 0.21291(9) 0.2228(2) 1.0619(2) 0.0549(10) Uani 1 1 d . A 1
H43A H 0.1965 0.2044 1.1019 0.082 Uiso 1 1 calc R A 1
H43B H 0.2319 0.2449 1.1042 0.082 Uiso 1 1 calc R A 1
H43C H 0.2197 0.1756 1.0245 0.082 Uiso 1 1 calc R A 1
O4 O 0.05044(10) 0.2988(3) 0.1640(3) 0.0400(12) Uani 0.511(2) 1 d P A 1
O3 O 0.19918(5) 0.28743(15) 0.99496(16) 0.0505(6) Uani 1 1 d . A 1
C44 C 0.04834(13) 0.2713(3) 0.4687(2) 0.0310(16) Uani 0.511(2) 1 d PG A 1
C45 C 0.05268(11) 0.3521(2) 0.4313(2) 0.0273(15) Uani 0.511(2) 1 d PG A 1
C46 C 0.05347(10) 0.36356(19) 0.3299(3) 0.0323(15) Uani 0.511(2) 1 d PG A 1
H46A H 0.0564 0.4176 0.3048 0.039 Uiso 0.511(2) 1 calc PR A 1
C47 C 0.04991(11) 0.2942(3) 0.2659(2) 0.0313(15) Uani 0.511(2) 1 d PG A 1
C48 C 0.04557(15) 0.2134(2) 0.3033(3) 0.034(2) Uani 0.511(2) 1 d PG A 1
H48A H 0.0432 0.1670 0.2604 0.041 Uiso 0.511(2) 1 calc PR A 1
C49 C 0.04478(16) 0.2020(2) 0.4047(4) 0.036(3) Uani 0.511(2) 1 d PGD A 1
C50 C 0.0393(2) 0.1129(4) 0.4433(5) 0.041(2) Uani 0.511(2) 1 d PD A 1
H50A H 0.0421 0.0721 0.3924 0.061 Uiso 0.511(2) 1 calc PR A 1
H50B H 0.0172 0.1086 0.4607 0.061 Uiso 0.511(2) 1 calc PR A 1
H50C H 0.0552 0.1020 0.5011 0.061 Uiso 0.511(2) 1 calc PR A 1
C51 C 0.05612(16) 0.4294(4) 0.4985(4) 0.0429(17) Uani 0.511(2) 1 d P A 1
H51A H 0.0571 0.4797 0.4589 0.064 Uiso 0.511(2) 1 calc PR A 1
H51B H 0.0761 0.4248 0.5450 0.064 Uiso 0.511(2) 1 calc PR A 1
H51C H 0.0373 0.4328 0.5343 0.064 Uiso 0.511(2) 1 calc PR A 1
C52 C 0.0578(2) 0.3776(5) 0.1231(5) 0.055(3) Uani 0.511(2) 1 d P A 1
H52A H 0.0440 0.4209 0.1460 0.082 Uiso 0.511(2) 1 calc PR A 1
H52B H 0.0537 0.3744 0.0517 0.082 Uiso 0.511(2) 1 calc PR A 1
H52C H 0.0808 0.3912 0.1436 0.082 Uiso 0.511(2) 1 calc PR A 1
O4A O 0.03211(11) 0.0699(4) 0.1992(3) 0.0572(15) Uani 0.489(2) 1 d P . 2
C28A C 0.07096(17) 0.2034(4) 0.6569(5) 0.0327(18) Uani 0.489(2) 1 d P . 2
H100 H 0.0944(14) 0.1894(9) 0.6350(14) 0.039 Uiso 0.489(2) 1 d PR A 2
C29A C 0.04095(15) 0.1938(4) 0.5938(4) 0.0261(15) Uani 0.489(2) 1 d P . 2
C30A C 0.0113(2) 0.2102(5) 0.6330(7) 0.027(2) Uani 0.489(2) 1 d P . 2
C31A C 0.0162(8) 0.2318(19) 0.7406(18) 0.042(6) Uani 0.489(2) 1 d P . 2
C44A C 0.04091(12) 0.1613(3) 0.4896(3) 0.0303(16) Uani 0.489(2) 1 d PG . 2
C45A C 0.03798(15) 0.2157(2) 0.4081(4) 0.034(3) Uani 0.489(2) 1 d PG . 2
C46A C 0.03545(16) 0.1829(3) 0.3121(3) 0.048(3) Uani 0.489(2) 1 d PG . 2
H101 H 0.0335 0.2193 0.2576 0.057 Uiso 0.489(2) 1 calc PR A 2
C47A C 0.03585(12) 0.0955(3) 0.2976(3) 0.0431(19) Uani 0.489(2) 1 d PG . 2
C48A C 0.03878(13) 0.0411(2) 0.3791(4) 0.0395(18) Uani 0.489(2) 1 d PG . 2
H102 H 0.0391 -0.0174 0.3694 0.047 Uiso 0.489(2) 1 calc PR A 2
C49A C 0.04131(14) 0.0740(3) 0.4751(3) 0.041(2) Uani 0.489(2) 1 d PG . 2
C50A C 0.04358(15) 0.0136(4) 0.5603(5) 0.0434(19) Uani 0.489(2) 1 d P . 2
H50D H 0.0435 -0.0436 0.5357 0.065 Uiso 0.489(2) 1 calc PR A 2
H50E H 0.0249 0.0218 0.5959 0.065 Uiso 0.489(2) 1 calc PR A 2
H50F H 0.0638 0.0237 0.6043 0.065 Uiso 0.489(2) 1 calc PR A 2
C51A C 0.0371(2) 0.3115(5) 0.4234(6) 0.048(2) Uani 0.489(2) 1 d P . 2
H51D H 0.0391 0.3239 0.4934 0.072 Uiso 0.489(2) 1 calc PR A 2
H51E H 0.0164 0.3338 0.3907 0.072 Uiso 0.489(2) 1 calc PR A 2
H51F H 0.0552 0.3374 0.3956 0.072 Uiso 0.489(2) 1 calc PR A 2
C52A C 0.0262(2) -0.0206(5) 0.1819(6) 0.070(3) Uani 0.489(2) 1 d P . 2
H52D H 0.0239 -0.0320 0.1117 0.105 Uiso 0.489(2) 1 calc PR A 2
H52E H 0.0062 -0.0370 0.2075 0.105 Uiso 0.489(2) 1 calc PR A 2
H52F H 0.0446 -0.0524 0.2152 0.105 Uiso 0.489(2) 1 calc PR A 2
O6 O 0.0075(6) 0.4740(13) 0.8021(8) 0.61(4) Uani 0.50 1 d PD . 3
O5 O -0.0166(3) 0.4213(8) 0.6541(10) 0.235(7) Uani 0.50 1 d PD . 3
N1 N 0.0023(2) 0.4595(4) 0.7127(6) 0.091(4) Uani 0.50 1 d PD . 3
C53 C 0.02723(18) 0.5026(5) 0.6630(5) 0.141(8) Uani 0.50 1 d PGD . 3
C54 C 0.0259(2) 0.4971(6) 0.5601(5) 0.164(7) Uani 0.50 1 d PGD . 3
H54A H 0.0102 0.4622 0.5237 0.197 Uiso 0.50 1 calc PR . 3
C55 C 0.0479(3) 0.5437(7) 0.5116(6) 0.215(10) Uani 0.50 1 d PG . 3
H55A H 0.0470 0.5401 0.4428 0.258 Uiso 0.50 1 calc PR . 3
C56 C 0.0714(2) 0.5959(6) 0.5661(9) 0.302(19) Uani 0.50 1 d PG . 3
H56A H 0.0861 0.6271 0.5336 0.362 Uiso 0.50 1 calc PR . 3
C57 C 0.07272(19) 0.6014(5) 0.6690(9) 0.103(5) Uani 0.50 1 d PG . 3
H57A H 0.0884 0.6363 0.7054 0.123 Uiso 0.50 1 calc PR . 3
C58 C 0.05066(19) 0.5547(5) 0.7175(6) 0.139(6) Uani 0.50 1 d PGD . 3
H58A H 0.0516 0.5584 0.7863 0.167 Uiso 0.50 1 calc PR . 3

loop_
_atom_site_aniso_label
_atom_site_aniso_U_11
_atom_site_aniso_U_22
_atom_site_aniso_U_33
_atom_site_aniso_U_23
_atom_site_aniso_U_13
_atom_site_aniso_U_12
O1 0.0560(15) 0.0281(13) 0.0424(13) 0.0054(10) 0.0072(11) -0.0116(10)
O2 0.0521(15) 0.0355(14) 0.0472(13) -0.0077(11) 0.0081(11) 0.0131(11)
C1 0.0302(18) 0.0273(18) 0.0255(16) 0.0017(13) 0.0059(14) -0.0002(13)
C2 0.0311(18) 0.0279(18) 0.0313(17) -0.0007(14) 0.0136(14) -0.0020(14)
C3 0.0318(18) 0.0255(18) 0.0290(16) -0.0013(13) 0.0049(14) 0.0035(14)
C4 0.0286(17) 0.0243(17) 0.0230(15) -0.0026(13) 0.0039(13) -0.0006(13)
C5 0.0291(18) 0.0262(17) 0.0225(15) 0.0027(13) 0.0070(12) 0.0005(13)
C6 0.0307(18) 0.0240(17) 0.0243(15) 0.0001(13) 0.0042(13) 0.0004(13)
C7 0.0381(19) 0.0192(17) 0.0312(16) 0.0013(13) 0.0076(14) -0.0005(13)
C8 0.0343(18) 0.0220(17) 0.0293(16) 0.0014(13) 0.0081(14) 0.0039(13)
C9 0.0291(18) 0.0224(17) 0.0313(17) -0.0031(13) 0.0140(14) -0.0033(13)
C10 0.0338(19) 0.0340(19) 0.0296(17) -0.0044(14) 0.0114(14) -0.0015(14)
C11 0.0327(19) 0.0320(19) 0.0308(17) -0.0015(14) 0.0043(14) -0.0082(14)
C12 0.042(2) 0.0233(18) 0.0365(18) -0.0014(15) 0.0126(15) -0.0058(15)
C13 0.039(2) 0.0293(19) 0.0279(16) 0.0022(14) 0.0096(14) -0.0013(14)
C14 0.0336(19) 0.0279(18) 0.0300(17) -0.0022(14) 0.0124(14) -0.0034(14)
C15 0.046(2) 0.0307(19) 0.0373(18) -0.0005(15) 0.0025(16) -0.0078(15)
C16 0.048(2) 0.040(2) 0.0411(19) 0.0038(16) 0.0060(16) -0.0076(16)
C17 0.071(3) 0.0292(19) 0.0377(19) 0.0052(16) 0.0074(18) -0.0074(17)
C18 0.0312(18) 0.0236(17) 0.0265(16) 0.0000(13) 0.0116(13) -0.0021(13)
C19 0.0295(18) 0.0308(18) 0.0299(17) 0.0002(14) 0.0113(14) 0.0002(14)
C20 0.038(2) 0.0316(19) 0.0294(17) -0.0036(14) 0.0097(15) 0.0014(15)
C21 0.042(2) 0.0269(19) 0.0345(18) -0.0007(15) 0.0181(16) 0.0041(15)
C22 0.0293(19) 0.0348(19) 0.0320(17) 0.0032(15) 0.0062(14) 0.0099(14)
C23 0.0289(18) 0.0354(19) 0.0277(16) -0.0006(14) 0.0103(14) 0.0007(14)
C24 0.0319(19) 0.049(2) 0.0421(19) -0.0042(16) 0.0047(15) 0.0058(16)
C25 0.038(2) 0.044(2) 0.0389(18) -0.0034(16) 0.0057(15) 0.0066(16)
C26 0.057(2) 0.042(2) 0.057(2) -0.0011(18) 0.0115(19) 0.0204(18)
C27 0.041(2) 0.093(3) 0.0295(19) -0.0202(19) -0.0047(17) 0.031(2)
C28 0.023(4) 0.038(4) 0.016(3) 0.000(3) 0.004(3) -0.007(3)
C29 0.038(4) 0.026(4) 0.021(3) -0.007(3) 0.007(3) -0.004(3)
C30 0.031(5) 0.034(6) 0.021(4) 0.006(4) 0.001(3) -0.004(4)
C31 0.019(6) 0.032(6) 0.016(9) -0.004(6) -0.012(5) 0.012(4)
C32 0.041(2) 0.034(2) 0.0309(19) -0.0020(15) -0.0082(18) 0.0066(15)
C33 0.047(2) 0.065(3) 0.0285(19) 0.0083(17) -0.0109(17) -0.0169(18)
C34 0.048(3) 0.192(5) 0.031(2) 0.043(3) -0.0105(19) -0.055(3)
C35 0.032(2) 0.077(3) 0.0270(18) -0.0107(18) 0.0009(15) 0.021(2)
C36 0.040(2) 0.079(3) 0.0253(18) 0.0059(18) 0.0082(16) 0.025(2)
C37 0.041(2) 0.071(3) 0.0282(18) 0.0057(17) 0.0071(16) 0.0108(19)
C38 0.033(2) 0.071(3) 0.0241(17) -0.0040(18) 0.0027(16) 0.0138(19)
C39 0.037(2) 0.070(3) 0.0322(19) -0.0086(18) 0.0018(16) 0.0248(19)
C40 0.038(2) 0.070(3) 0.0320(19) -0.0162(18) 0.0003(16) 0.0240(19)
C41 0.057(3) 0.067(3) 0.052(2) -0.022(2) -0.0158(19) 0.029(2)
C42 0.046(2) 0.088(3) 0.050(2) 0.018(2) 0.0059(18) 0.028(2)
C43 0.049(2) 0.073(3) 0.039(2) 0.0060(19) -0.0068(18) 0.016(2)
O4 0.050(3) 0.042(3) 0.029(2) 0.007(2) 0.009(2) 0.003(2)
O3 0.0407(15) 0.0657(17) 0.0421(13) 0.0090(12) -0.0046(11) 0.0127(12)
C44 0.025(4) 0.044(5) 0.025(4) 0.005(3) 0.007(3) 0.006(3)
C45 0.026(4) 0.029(4) 0.029(4) -0.006(3) 0.012(3) -0.004(3)
C46 0.046(4) 0.025(4) 0.025(3) 0.011(3) 0.003(3) 0.002(3)
C47 0.031(4) 0.038(4) 0.024(3) 0.010(3) 0.005(3) 0.008(3)
C48 0.034(5) 0.038(4) 0.030(4) -0.008(3) 0.001(3) 0.005(4)
C49 0.025(5) 0.049(6) 0.036(7) 0.014(5) 0.008(4) -0.001(4)
C50 0.046(5) 0.048(6) 0.027(4) -0.001(4) 0.005(4) -0.007(4)
C51 0.052(4) 0.035(4) 0.043(4) 0.006(3) 0.010(3) 0.003(3)
C52 0.098(8) 0.046(5) 0.021(4) -0.004(3) 0.010(4) -0.018(5)
O4A 0.047(3) 0.089(4) 0.035(3) -0.022(3) 0.001(2) 0.008(3)
C28A 0.033(4) 0.020(4) 0.048(4) 0.012(3) 0.019(3) -0.007(3)
C29A 0.027(4) 0.024(4) 0.027(3) 0.000(3) 0.002(3) 0.002(3)
C30A 0.024(5) 0.030(5) 0.028(5) 0.001(4) 0.010(3) -0.001(4)
C31A 0.082(14) 0.038(7) 0.003(7) -0.002(6) -0.001(9) 0.015(5)
C44A 0.018(3) 0.043(5) 0.030(4) -0.015(3) 0.005(3) -0.002(3)
C45A 0.033(5) 0.043(6) 0.024(6) -0.012(5) -0.001(4) -0.014(4)
C46A 0.039(6) 0.076(7) 0.028(5) 0.007(4) 0.003(4) 0.007(5)
C47A 0.033(4) 0.058(5) 0.038(4) -0.033(4) 0.008(3) 0.002(3)
C48A 0.034(4) 0.044(4) 0.041(4) -0.015(3) 0.006(3) 0.012(3)
C49A 0.024(4) 0.055(6) 0.044(6) -0.016(5) 0.005(4) 0.011(4)
C50A 0.030(4) 0.042(4) 0.054(5) -0.006(4) -0.009(3) 0.009(3)
C51A 0.057(6) 0.045(6) 0.044(5) 0.005(4) 0.010(4) -0.009(4)
C52A 0.070(6) 0.071(6) 0.066(5) -0.043(5) -0.009(4) 0.028(5)
O6 0.60(5) 0.46(4) 0.68(7) -0.30(4) -0.30(5) 0.42(4)
O5 0.202(14) 0.161(13) 0.323(16) 0.084(12) -0.035(13) 0.009(11)
N1 0.124(10) 0.075(6) 0.077(8) -0.020(5) 0.022(8) -0.002(7)
C53 0.128(13) 0.187(17) 0.087(9) -0.068(10) -0.058(9) 0.119(12)
C54 0.110(12) 0.153(15) 0.206(17) -0.057(13) -0.062(11) 0.062(11)
C55 0.099(14) 0.185(19) 0.36(3) 0.049(19) 0.041(17) 0.092(14)
C56 0.065(12) 0.46(4) 0.38(3) 0.31(3) 0.053(15) 0.112(17)
C57 0.074(8) 0.061(8) 0.164(15) 0.018(8) -0.019(9) 0.001(6)
C58 0.198(16) 0.107(11) 0.128(10) 0.036(9) 0.072(11) 0.105(11)

loop_
_atom_type_symbol
_atom_type_description
_atom_type_scat_dispersion_real
_atom_type_scat_dispersion_imag
_atom_type_scat_source
C C 0.0033 0.0016 'International Tables Vol C Tables 4.2.6.8 and 6.1.1.4'
H H 0.0000 0.0000 'International Tables Vol C Tables 4.2.6.8 and 6.1.1.4'
O O 0.0106 0.0060 'International Tables Vol C Tables 4.2.6.8 and 6.1.1.4'
N N 0.0061 0.0033 'International Tables Vol C Tables 4.2.6.8 and 6.1.1.4'

loop_
_geom_angle_atom_site_label_1
_geom_angle_atom_site_label_2
_geom_angle_atom_site_label_3
_geom_angle
_geom_angle_site_symmetry_1
_geom_angle_site_symmetry_3
C12 O1 C17 117.2(2) . .
C21 O2 C26 117.7(2) . .
C2 C1 C6 118.7(3) . .
C2 C1 C9 121.4(3) . .
C6 C1 C9 119.9(3) . .
C1 C2 C3 123.4(3) . 7_565
C2 C3 C4 118.6(3) 7_565 .
C2 C3 C18 122.3(3) 7_565 .
C4 C3 C18 119.1(3) . .
C5 C4 C8 118.6(3) . .
C5 C4 C3 119.3(3) . .
C8 C4 C3 122.1(3) . .
C4 C5 C6 120.2(3) . 7_565
C4 C5 C5 119.6(3) . 7_565
C6 C5 C5 120.2(3) 7_565 7_565
C1 C6 C5 119.9(3) . 7_565
C1 C6 C7 121.9(3) . .
C5 C6 C7 118.2(3) 7_565 .
C8 C7 C6 121.3(3) . .
C7 C8 C4 122.1(3) . .
C10 C9 C14 119.3(3) . .
C10 C9 C1 120.9(3) . .
C14 C9 C1 119.7(2) . .
C11 C10 C9 119.6(3) . .
C11 C10 C16 119.8(3) . .
C9 C10 C16 120.6(3) . .
C10 C11 C12 121.3(3) . .
O1 C12 C11 116.0(3) . .
O1 C12 C13 124.2(3) . .
C11 C12 C13 119.8(3) . .
C12 C13 C14 120.2(3) . .
C13 C14 C9 119.8(3) . .
C13 C14 C15 119.2(3) . .
C9 C14 C15 121.0(3) . .
C19 C18 C23 120.3(3) . .
C19 C18 C3 119.4(3) . .
C23 C18 C3 120.2(2) . .
C20 C19 C18 119.1(3) . .
C20 C19 C25 120.1(3) . .
C18 C19 C25 120.8(3) . .
C21 C20 C19 120.8(3) . .
O2 C21 C22 125.2(3) . .
O2 C21 C20 114.8(3) . .
C22 C21 C20 120.0(3) . .
C21 C22 C23 120.8(3) . .
C22 C23 C18 119.0(3) . .
C22 C23 C24 120.3(3) . .
C18 C23 C24 120.6(3) . .
C32 C27 C28 122.9(3) . .
C32 C27 C35 121.3(3) . .
C28 C27 C35 114.2(3) . .
C29 C28 C27 119.2(4) . .
C28 C29 C30 119.0(5) . .
C28 C29 C44 119.8(5) . .
C30 C29 C44 121.1(6) . .
C29 C30 C31 124.6(12) . .
C29 C30 C34 129.8(6) . 2_556
C31 C30 C34 104.1(12) . 2_556
C30 C31 C32 118.3(16) . .
C30 C31 C31 133(2) . 2_556
C32 C31 C31 107(2) . 2_556
C27 C32 C33 122.7(3) . .
C27 C32 C31 115.2(8) . .
C33 C32 C31 122.1(9) . .
C34 C33 C32 121.6(3) . .
C33 C34 C30 126.6(4) . 2_556
C40 C35 C36 119.6(3) . .
C40 C35 C27 121.3(4) . .
C36 C35 C27 119.1(3) . .
C37 C36 C35 119.6(3) . .
C37 C36 C42 118.7(4) . .
C35 C36 C42 121.7(3) . .
C38 C37 C36 121.0(4) . .
O3 C38 C37 115.8(3) . .
O3 C38 C39 124.3(3) . .
C37 C38 C39 119.9(3) . .
C38 C39 C40 120.0(3) . .
C35 C40 C39 119.8(4) . .
C35 C40 C41 120.9(3) . .
C39 C40 C41 119.3(3) . .
C47 O4 C52 118.1(5) . .
C38 O3 C43 117.6(3) . .
C45 C44 C49 120.0 . .
C45 C44 C29 118.9(4) . .
C49 C44 C29 121.1(4) . .
C46 C45 C44 120.0 . .
C46 C45 C51 118.5(4) . .
C44 C45 C51 121.5(4) . .
C47 C46 C45 120.0 . .
O4 C47 C46 124.5(3) . .
O4 C47 C48 115.5(3) . .
C46 C47 C48 120.0 . .
C49 C48 C47 120.0 . .
C48 C49 C44 120.0 . .
C48 C49 C50 118.9(4) . .
C44 C49 C50 121.1(4) . .
C47A O4A C52A 115.8(5) . .
C28A C29A C30A 118.0(6) . .
C28A C29A C44A 120.1(5) . .
C30A C29A C44A 121.8(6) . .
C29A C30A C31A 114.0(14) . .
C31A C31A C30A 100(3) 2_556 .
C45A C44A C49A 120.0 . .
C45A C44A C29A 121.6(4) . .
C49A C44A C29A 118.2(4) . .
C46A C45A C44A 120.0 . .
C46A C45A C51A 119.7(4) . .
C44A C45A C51A 120.3(4) . .
C45A C46A C47A 120.0 . .
O4A C47A C46A 115.1(4) . .
O4A C47A C48A 124.9(4) . .
C46A C47A C48A 120.0 . .
C49A C48A C47A 120.0 . .
C48A C49A C44A 120.0 . .
C48A C49A C50A 118.4(4) . .
C44A C49A C50A 121.5(4) . .
C49A C50A C52A 130.6(5) . 6_556
O4A C52A C50A 90.6(6) . 6
N1 O6 O5 94(3) 2_556 2_556
N1 O6 N1 58(2) 2_556 .
O5 O6 N1 114.2(15) 2_556 .
N1 O6 O6 52(2) 2_556 2_556
O5 O6 O6 127.7(11) 2_556 2_556
N1 O6 O6 17.9(10) . 2_556
N1 O6 C53 63(2) 2_556 2_556
O5 O6 C53 108(2) 2_556 2_556
N1 O6 C53 107.8(14) . 2_556
O6 O6 C53 91(2) 2_556 2_556
O6 O5 N1 23.6(16) 2_556 .
O6 N1 N1 99(2) 2_556 2_556
O6 N1 O5 62(3) 2_556 .
N1 N1 O5 117.1(15) 2_556 .
O6 N1 O6 110(2) 2_556 .
N1 N1 O6 22.7(15) 2_556 .
O5 N1 O6 140(2) . .
O6 N1 C53 100(2) 2_556 .
N1 N1 C53 132.0(10) 2_556 .
O5 N1 C53 110.7(10) . .
O6 N1 C53 109.6(13) . .
C54 C53 C58 120.0 . .
C54 C53 N1 119.9(3) . .
C58 C53 N1 119.9(3) . .
C54 C53 O6 111.1(7) . 2_556
C58 C53 O6 124.9(7) . 2_556
N1 C53 O6 17.0(9) . 2_556
C55 C54 C53 120.0 . .
C56 C55 C54 120.0 . .
C57 C56 C55 120.0 . .
C56 C57 C58 120.0 . .
C57 C58 C53 120.0 . .

loop_
_geom_bond_atom_site_label_1
_geom_bond_atom_site_label_2
_geom_bond_distance
_geom_bond_site_symmetry_2
O1 C12 1.380(3) .
O1 C17 1.433(3) .
O2 C21 1.369(3) .
O2 C26 1.428(3) .
C1 C2 1.385(4) .
C1 C6 1.413(4) .
C1 C9 1.497(4) .
C2 C3 1.393(4) 7_565
C3 C2 1.393(4) 7_565
C3 C4 1.427(4) .
C3 C18 1.486(4) .
C4 C5 1.418(4) .
C4 C8 1.425(4) .
C5 C6 1.421(4) 7_565
C5 C5 1.438(5) 7_565
C6 C5 1.421(4) 7_565
C6 C7 1.436(4) .
C7 C8 1.351(4) .
C9 C10 1.403(4) .
C9 C14 1.407(4) .
C10 C11 1.380(4) .
C10 C16 1.510(4) .
C11 C12 1.383(4) .
C12 C13 1.385(4) .
C13 C14 1.396(4) .
C14 C15 1.509(4) .
C18 C19 1.401(4) .
C18 C23 1.405(4) .
C19 C20 1.390(4) .
C19 C25 1.501(4) .
C20 C21 1.388(4) .
C21 C22 1.377(4) .
C22 C23 1.396(4) .
C23 C24 1.511(4) .
C27 C32 1.403(4) .
C27 C28 1.4852 .
C27 C35 1.493(4) .
C28 C29 1.376(7) .
C29 C30 1.402(10) .
C29 C44 1.515(6) .
C30 C31 1.40(2) .
C30 C34 1.535(9) 2_556
C31 C32 1.51(2) .
C31 C31 1.57(4) 2_556
C32 C33 1.426(4) .
C33 C34 1.326(5) .
C34 C30 1.535(9) 2_556
C35 C40 1.389(5) .
C35 C36 1.404(5) .
C36 C37 1.386(4) .
C36 C42 1.523(5) .
C37 C38 1.375(4) .
C38 O3 1.372(4) .
C38 C39 1.384(5) .
C39 C40 1.404(4) .
C40 C41 1.507(5) .
C43 O3 1.425(4) .
O4 C47 1.384(4) .
O4 C52 1.408(8) .
C44 C45 1.3900 .
C44 C49 1.3900 .
C45 C46 1.3900 .
C45 C51 1.516(7) .
C46 C47 1.3900 .
C47 C48 1.3900 .
C48 C49 1.3900 .
C49 C50 1.523(5) .
O4A C47A 1.382(5) .
O4A C52A 1.459(9) .
C28A C29A 1.398(8) .
C29A C30A 1.404(11) .
C29A C44A 1.501(7) .
C30A C31A 1.48(3) .
C31A C31A 1.37(6) 2_556
C44A C45A 1.3900 .
C44A C49A 1.3900 .
C45A C46A 1.3900 .
C45A C51A 1.524(9) .
C46A C47A 1.3900 .
C47A C48A 1.3900 .
C48A C49A 1.3900 .
C49A C50A 1.488(7) .
C50A C52A 1.881(10) 6_556
C52A C50A 1.881(10) 6
O6 N1 0.48(3) 2_556
O6 O5 1.06(2) 2_556
O6 N1 1.222(7) .
O6 O6 1.46(3) 2_556
O6 C53 1.61(2) 2_556
O5 O6 1.06(2) 2_556
O5 N1 1.190(7) .
N1 O6 0.48(3) 2_556
N1 N1 1.054(16) 2_556
N1 C53 1.455(7) .
C53 C54 1.3900 .
C53 C58 1.3900 .
C53 O6 1.61(2) 2_556
C54 C55 1.3900 .
C55 C56 1.3900 .
C56 C57 1.3900 .
C57 C58 1.3900 .
